data_7128408
loop_
_publ_author_name
'Saha, Subhankar'
'Desiraju, Gautam R.'

_publ_section_title
;
 Reply to the 'Comment on &quot;Trimorphs of 4-bromophenyl
 4-bromobenzoate. Elastic, brittle, plastic&quot;' by J. J. Whittaker, A.
 J. Brock, A. Grosjean, M. C. Pfrunder, J. C. McMurtrie and J. K. Clegg,
 <i>Chem. Commun.</i>, 2021, <b>57</b>, DOI: 10.1039/D0CC07668F.
;
_journal_issue 40
_journal_name_full 'Chemical communications (Cambridge, England)'
_journal_page_first 4976
_journal_page_last 4978
_journal_paper_doi 10.1039/d1cc00159k
_journal_volume 57
_journal_year 2021
_chemical_formula_moiety 'C13 H7 Cl3 O2'
_chemical_formula_sum 'C13 H7 Cl3 O2'
_chemical_formula_weight 301.54
_space_group_crystal_system orthorhombic
_space_group_IT_number 19
_space_group_name_Hall 'P 2ac 2ab'
_space_group_name_H-M_alt 'P 21 21 21'
_atom_sites_solution_hydrogens geom
_audit_creation_date 2020-12-30
_audit_creation_method
;
Olex2 1.2
(compiled 2018.05.29 svn.r3508 for OlexSys, GUI svn.r5506)
;
_audit_update_record
;
2020-12-30 deposited with the CCDC.	2021-03-31 downloaded from the CCDC.
;
_cell_angle_alpha 90
_cell_angle_beta 90
_cell_angle_gamma 90
_cell_formula_units_Z 4
_cell_length_a 3.927(4)
_cell_length_b 11.665(12)
_cell_length_c 27.84(3)
_cell_measurement_reflns_used 2833
_cell_measurement_temperature 293(2)
_cell_measurement_theta_max 33.8
_cell_measurement_theta_min 1.5
_cell_volume 1275(2)
_computing_molecular_graphics 'Olex2 (Dolomanov et al., 2009)'
_computing_publication_material 'Olex2 (Dolomanov et al., 2009)'
_computing_structure_refinement 'ShelXL (Sheldrick, 2015)'
_diffrn_ambient_temperature 293(2)
_diffrn_measured_fraction_theta_full 0.995
_diffrn_measured_fraction_theta_max 0.995
_diffrn_measurement_device_type 'Bruker P4'
_diffrn_measurement_method '\w scans'
_diffrn_radiation_monochromator graphite
_diffrn_radiation_type MoK\a
_diffrn_radiation_wavelength 0.71073
_diffrn_reflns_av_R_equivalents 0.1780
_diffrn_reflns_av_unetI/netI 0.1077
_diffrn_reflns_Laue_measured_fraction_full 0.995
_diffrn_reflns_Laue_measured_fraction_max 0.995
_diffrn_reflns_limit_h_max 4
_diffrn_reflns_limit_h_min -4
_diffrn_reflns_limit_k_max 13
_diffrn_reflns_limit_k_min -13
_diffrn_reflns_limit_l_max 33
_diffrn_reflns_limit_l_min -33
_diffrn_reflns_number 10764
_diffrn_reflns_point_group_measured_fraction_full 0.997
_diffrn_reflns_point_group_measured_fraction_max 0.997
_diffrn_reflns_theta_full 24.992
_diffrn_reflns_theta_max 24.992
_diffrn_reflns_theta_min 3.409
_exptl_absorpt_coefficient_mu 0.707
_exptl_absorpt_correction_type none
_exptl_crystal_colour 'clear whiteish colourless'
_exptl_crystal_colour_lustre clear
_exptl_crystal_colour_modifier whiteish
_exptl_crystal_colour_primary colourless
_exptl_crystal_density_diffrn 1.571
_exptl_crystal_density_method "'not measured'"
_exptl_crystal_description block
_exptl_crystal_F_000 608
_exptl_crystal_size_max 0.12
_exptl_crystal_size_mid 0.11
_exptl_crystal_size_min 0.1
_refine_diff_density_max 0.349
_refine_diff_density_min -0.282
_refine_diff_density_rms 0.072
_refine_ls_abs_structure_details
;
 Flack x determined using 565 quotients [(I+)-(I-)]/[(I+)+(I-)]
 (Parsons, Flack and Wagner, Acta Cryst. B69 (2013) 249-259).
;
_refine_ls_abs_structure_Flack 0.00(12)
_refine_ls_extinction_method none
_refine_ls_goodness_of_fit_ref 1.083
_refine_ls_hydrogen_treatment constr
_refine_ls_matrix_type full
_refine_ls_number_parameters 163
_refine_ls_number_reflns 2250
_refine_ls_number_restraints 0
_refine_ls_restrained_S_all 1.083
_refine_ls_R_factor_all 0.0726
_refine_ls_R_factor_gt 0.0623
_refine_ls_shift/su_max 0.000
_refine_ls_shift/su_mean 0.000
_refine_ls_structure_factor_coef Fsqd
_refine_ls_weighting_details 'w=1/[\s^2^(Fo^2^)+(0.0387P)^2^] where P=(Fo^2^+2Fc^2^)/3'
_refine_ls_weighting_scheme calc
_refine_ls_wR_factor_gt 0.1233
_refine_ls_wR_factor_ref 0.1294
_reflns_Friedel_coverage 0.638
_reflns_Friedel_fraction_full 1.000
_reflns_Friedel_fraction_max 1.000
_reflns_number_gt 1939
_reflns_number_total 2250
_reflns_threshold_expression 'I > 2\s(I)'
_cod_data_source_file d1cc00159k2.cif
_cod_data_source_block 3
_cod_database_code 7128408
_shelx_shelxl_version_number 2018/3
_shelx_space_group_comment
;
The symmetry employed for this shelxl refinement is uniquely defined
by the following loop, which should always be used as a source of
symmetry information in preference to the above space-group names.
They are only intended as comments.
;
_shelx_estimated_absorpt_t_max 0.933
_shelx_estimated_absorpt_t_min 0.920
_olex2_refinement_description
;
1. Fixed Uiso
 At 1.2 times of:
  All C(H) groups
2.a Aromatic/amide H refined with riding coordinates:
 C002(H002), C004(H004), C009(H009), C012(H012), C013(H013), C014(H014),
 C015(H015)
;
_olex2_submission_special_instructions 'No special instructions were received'

loop_
_space_group_symop_operation_xyz
'x, y, z'
'-x+1/2, -y, z+1/2'
'-x, y+1/2, -z+1/2'
'x+1/2, -y+1/2, -z'

loop_
_atom_site_label
_atom_site_type_symbol
_atom_site_fract_x
_atom_site_fract_y
_atom_site_fract_z
_atom_site_U_iso_or_equiv
_atom_site_adp_type
_atom_site_occupancy
_atom_site_site_symmetry_order
_atom_site_calc_flag
_atom_site_refinement_flags_posn
_atom_site_refinement_flags_adp
_atom_site_refinement_flags_occupancy
_atom_site_disorder_assembly
_atom_site_disorder_group
Cl1 Cl 0.3944(4) 0.86593(14) 0.18638(6) 0.0591(5) Uani 1 1 d . . . . .
Cl2 Cl 0.3097(4) 1.16086(13) 0.03779(7) 0.0585(5) Uani 1 1 d . . . . .
Cl3 Cl 1.0811(5) 0.20816(15) 0.21342(7) 0.0688(6) Uani 1 1 d . . . . .
O1 O 0.7676(10) 0.7208(3) 0.11918(15) 0.0488(11) Uani 1 1 d . . . . .
C002 C 0.3799(15) 1.0063(4) 0.1091(2) 0.0421(13) Uani 1 1 d . . . . .
H002 H 0.265115 1.058594 0.128381 0.050 Uiso 1 1 calc R . . . .
O2 O 0.4827(13) 0.6144(4) 0.06482(18) 0.0657(14) Uani 1 1 d . . . . .
C004 C 0.8102(15) 0.3147(5) 0.1368(2) 0.0516(16) Uani 1 1 d . . . . .
H004 H 0.771197 0.241341 0.124974 0.062 Uiso 1 1 calc R . . . .
C005 C 0.4483(14) 1.0314(5) 0.0619(2) 0.0406(13) Uani 1 1 d . . . . .
C006 C 0.7773(13) 0.5204(5) 0.1289(2) 0.0390(13) Uani 1 1 d . . . . .
C007 C 0.6564(14) 0.6194(5) 0.0998(2) 0.0417(13) Uani 1 1 d . . . . .
C008 C 0.9621(15) 0.3292(5) 0.1806(2) 0.0476(14) Uani 1 1 d . . . . .
C009 C 0.7240(13) 0.8498(5) 0.0504(2) 0.0452(15) Uani 1 1 d . . . . .
H009 H 0.840014 0.797883 0.031090 0.054 Uiso 1 1 calc R . . . .
C010 C 0.4859(14) 0.9002(5) 0.1277(2) 0.0383(12) Uani 1 1 d . . . . .
C011 C 0.6537(13) 0.8235(4) 0.0979(2) 0.0387(13) Uani 1 1 d . . . . .
C012 C 1.0269(15) 0.4365(5) 0.1997(2) 0.0495(15) Uani 1 1 d . . . . .
H012 H 1.129247 0.444319 0.229620 0.059 Uiso 1 1 calc R . . . .
C013 C 0.7142(15) 0.4103(5) 0.1099(2) 0.0471(14) Uani 1 1 d . . . . .
H013 H 0.610591 0.401619 0.080111 0.057 Uiso 1 1 calc R . . . .
C014 C 0.6193(13) 0.9544(5) 0.0322(2) 0.0424(13) Uani 1 1 d . . . . .
H014 H 0.662713 0.973165 0.000283 0.051 Uiso 1 1 calc R . . . .
C015 C 0.9348(15) 0.5331(5) 0.1728(2) 0.0465(14) Uani 1 1 d . . . . .
H015 H 0.980097 0.606101 0.184605 0.056 Uiso 1 1 calc R . . . .

loop_
_atom_site_aniso_label
_atom_site_aniso_U_11
_atom_site_aniso_U_22
_atom_site_aniso_U_33
_atom_site_aniso_U_23
_atom_site_aniso_U_13
_atom_site_aniso_U_12
Cl1 0.0788(11) 0.0660(10) 0.0325(9) 0.0031(7) 0.0051(8) -0.0019(8)
Cl2 0.0726(10) 0.0416(8) 0.0612(12) 0.0109(7) -0.0021(9) 0.0017(7)
Cl3 0.0956(12) 0.0543(10) 0.0566(12) 0.0134(8) 0.0013(11) 0.0172(9)
O1 0.068(2) 0.035(2) 0.043(3) -0.0058(17) -0.021(2) 0.0024(18)
C002 0.049(3) 0.041(3) 0.036(3) -0.005(2) 0.002(3) 0.001(2)
O2 0.097(3) 0.047(2) 0.053(3) 0.005(2) -0.039(3) -0.011(2)
C004 0.064(4) 0.037(3) 0.054(4) -0.004(3) -0.001(3) -0.003(3)
C005 0.042(3) 0.038(3) 0.041(3) 0.002(2) 0.000(3) -0.005(2)
C006 0.046(3) 0.036(3) 0.035(3) -0.004(2) -0.002(3) 0.000(2)
C007 0.053(3) 0.036(3) 0.037(4) -0.006(2) -0.004(3) -0.005(3)
C008 0.056(3) 0.047(3) 0.040(4) 0.000(3) 0.003(3) 0.008(3)
C009 0.048(3) 0.047(3) 0.041(4) -0.008(3) 0.007(3) -0.001(2)
C010 0.042(3) 0.038(3) 0.035(3) 0.002(2) 0.000(3) -0.002(2)
C011 0.042(3) 0.035(3) 0.038(4) -0.001(2) -0.006(3) -0.006(2)
C012 0.061(4) 0.054(4) 0.034(3) -0.003(3) -0.003(3) 0.006(3)
C013 0.058(3) 0.047(3) 0.036(3) -0.003(3) -0.008(3) -0.003(3)
C014 0.051(3) 0.045(3) 0.032(3) -0.001(2) 0.007(3) -0.002(3)
C015 0.058(3) 0.039(3) 0.043(4) -0.005(3) -0.004(3) 0.000(3)

loop_
_atom_type_symbol
_atom_type_description
_atom_type_scat_dispersion_real
_atom_type_scat_dispersion_imag
_atom_type_scat_source
C C 0.0033 0.0016 'International Tables Vol C Tables 4.2.6.8 and 6.1.1.4'
H H 0.0000 0.0000 'International Tables Vol C Tables 4.2.6.8 and 6.1.1.4'
Cl Cl 0.1484 0.1585 'International Tables Vol C Tables 4.2.6.8 and 6.1.1.4'
O O 0.0106 0.0060 'International Tables Vol C Tables 4.2.6.8 and 6.1.1.4'

loop_
_geom_angle_atom_site_label_1
_geom_angle_atom_site_label_2
_geom_angle_atom_site_label_3
_geom_angle
_geom_angle_site_symmetry_1
_geom_angle_site_symmetry_3
_geom_angle_publ_flag
C007 O1 C011 117.9(4) . . ?
C005 C002 C010 118.9(5) . . ?
C008 C004 C013 119.8(6) . . ?
C002 C005 Cl2 119.6(4) . . ?
C002 C005 C014 121.7(6) . . ?
C014 C005 Cl2 118.7(5) . . ?
C013 C006 C007 116.5(5) . . ?
C015 C006 C007 122.8(5) . . ?
C015 C006 C013 120.7(5) . . ?
O1 C007 C006 110.7(5) . . ?
O2 C007 O1 123.1(5) . . ?
O2 C007 C006 126.2(5) . . ?
C004 C008 Cl3 118.9(5) . . ?
C004 C008 C012 122.3(6) . . ?
C012 C008 Cl3 118.8(5) . . ?
C011 C009 C014 119.1(5) . . ?
C002 C010 Cl1 119.6(4) . . ?
C011 C010 Cl1 121.2(4) . . ?
C011 C010 C002 119.2(6) . . ?
C009 C011 O1 121.7(5) . . ?
C009 C011 C010 121.5(5) . . ?
C010 C011 O1 116.6(5) . . ?
C008 C012 C015 118.4(6) . . ?
C004 C013 C006 118.6(6) . . ?
C009 C014 C005 119.5(6) . . ?
C006 C015 C012 120.2(5) . . ?

loop_
_geom_bond_atom_site_label_1
_geom_bond_atom_site_label_2
_geom_bond_distance
_geom_bond_site_symmetry_2
_geom_bond_publ_flag
Cl1 C010 1.719(6) . ?
Cl2 C005 1.741(6) . ?
Cl3 C008 1.745(6) . ?
O1 C007 1.372(6) . ?
O1 C011 1.409(6) . ?
C002 C005 1.371(8) . ?
C002 C010 1.405(7) . ?
O2 C007 1.190(7) . ?
C004 C008 1.368(9) . ?
C004 C013 1.394(8) . ?
C005 C014 1.394(8) . ?
C006 C007 1.489(7) . ?
C006 C013 1.411(8) . ?
C006 C015 1.377(8) . ?
C008 C012 1.383(8) . ?
C009 C011 1.385(8) . ?
C009 C014 1.384(8) . ?
C010 C011 1.386(8) . ?
C012 C015 1.400(9) . ?
